data_7041144
loop_
_publ_author_name
'Wang, Xiu-Li'
'Wu, Xiao-Mei'
'Liu, Guo-Cheng'
'Lin, Hong-Yan'
'Wang, Xiang'

_publ_section_title
;
 The assembly of thiophene-based bis-pyridyl-bis-amide Co(II) coordination
 polymers and their polypyrrole-functionalized hybrid materials for
 boosting their photocatalytic performances.
;
_journal_issue 48
_journal_name_full 'Dalton transactions (Cambridge, England : 2003)'
_journal_page_first 19341
_journal_page_last 19350
_journal_paper_doi 10.1039/c6dt03430f
_journal_volume 45
_journal_year 2016
_chemical_formula_sum 'C24 H20 Co N4 O8 S'
_chemical_formula_weight 583.43
_space_group_crystal_system triclinic
_space_group_IT_number 2
_space_group_name_Hall '-P 1'
_space_group_name_H-M_alt 'P -1'
_symmetry_space_group_name_Hall '-P 1'
_symmetry_space_group_name_H-M 'P -1'
_atom_sites_solution_hydrogens mixed
_audit_creation_method SHELXL-2014/7
_audit_update_record
;
2016-09-01 deposited with the CCDC.
2016-11-09 downloaded from the CCDC.
;
_cell_angle_alpha 77.530(2)
_cell_angle_beta 89.112(2)
_cell_angle_gamma 88.654(2)
_cell_formula_units_Z 2
_cell_length_a 9.7640(10)
_cell_length_b 9.9944(11)
_cell_length_c 12.5314(13)
_cell_measurement_reflns_used 2671
_cell_measurement_temperature 296(2)
_cell_measurement_theta_max 28.356
_cell_measurement_theta_min 1.664
_cell_volume 1193.6(2)
_computing_structure_refinement 'SHELXL-2014/7 (Sheldrick, 2014)'
_diffrn_ambient_temperature 296(2)
_diffrn_measured_fraction_theta_full 0.998
_diffrn_measured_fraction_theta_max 0.988
_diffrn_measurement_device_type 'CCD area detector'
_diffrn_measurement_method 'phi and omega scans'
_diffrn_radiation_type MoK\a
_diffrn_radiation_wavelength 0.71073
_diffrn_reflns_av_R_equivalents 0.0228
_diffrn_reflns_av_unetI/netI 0.0485
_diffrn_reflns_Laue_measured_fraction_full 0.998
_diffrn_reflns_Laue_measured_fraction_max 0.988
_diffrn_reflns_limit_h_max 13
_diffrn_reflns_limit_h_min -12
_diffrn_reflns_limit_k_max 13
_diffrn_reflns_limit_k_min -13
_diffrn_reflns_limit_l_max 16
_diffrn_reflns_limit_l_min -12
_diffrn_reflns_number 8862
_diffrn_reflns_point_group_measured_fraction_full 0.998
_diffrn_reflns_point_group_measured_fraction_max 0.988
_diffrn_reflns_theta_full 25.242
_diffrn_reflns_theta_max 28.356
_diffrn_reflns_theta_min 1.664
_exptl_absorpt_coefficient_mu 0.866
_exptl_absorpt_correction_T_max 0.881
_exptl_absorpt_correction_T_min 0.867
_exptl_absorpt_correction_type multi-scan
_exptl_absorpt_process_details SADABS
_exptl_crystal_colour pink
_exptl_crystal_density_diffrn 1.623
_exptl_crystal_description block
_exptl_crystal_F_000 598
_exptl_crystal_size_max 0.170
_exptl_crystal_size_mid 0.155
_exptl_crystal_size_min 0.150
_exptl_transmission_factor_max 0.881
_exptl_transmission_factor_min 0.867
_refine_diff_density_max 1.600
_refine_diff_density_min -0.744
_refine_diff_density_rms 0.094
_refine_ls_extinction_method none
_refine_ls_goodness_of_fit_ref 1.000
_refine_ls_hydrogen_treatment constr
_refine_ls_matrix_type full
_refine_ls_number_parameters 343
_refine_ls_number_reflns 5884
_refine_ls_number_restraints 12
_refine_ls_restrained_S_all 1.003
_refine_ls_R_factor_all 0.0713
_refine_ls_R_factor_gt 0.0513
_refine_ls_shift/su_max 0.000
_refine_ls_shift/su_mean 0.000
_refine_ls_structure_factor_coef Fsqd
_refine_ls_weighting_details 'w=1/[\s^2^(Fo^2^)+(0.0879P)^2^+0.8643P] where P=(Fo^2^+2Fc^2^)/3'
_refine_ls_weighting_scheme calc
_refine_ls_wR_factor_gt 0.1376
_refine_ls_wR_factor_ref 0.1508
_reflns_Friedel_coverage 0.000
_reflns_number_gt 4523
_reflns_number_total 5884
_reflns_threshold_expression 'I > 2\s(I)'
_cod_data_source_file c6dt03430f2.cif
_cod_data_source_block 1
_cod_depositor_comments
;
The following automatic conversions were performed:

'_exptl_absorpt_correction_type' value 'Multi-scan' changed to
'multi-scan' according to
/usr/data/users/saulius/crontab/automatic-downloads/rss-feeds/RSC/lib/dictionaries/cif_core.dic
dictionary named 'cif_core.dic' version 2.4.2 from 2011-04-26.

Automatic conversion script
Id: cif_fix_values 4268 2015-11-12 08:31:59Z antanas 

 Adding full bibliography for 7041144--7041148.cif.
;
_cod_database_code 7041144
_shelx_shelxl_version_number 2014/7
_shelx_space_group_comment
;
The symmetry employed for this shelxl refinement is uniquely defined
by the following loop, which should always be used as a source of
symmetry information in preference to the above space-group names.
They are only intended as comments.
;
_shelx_estimated_absorpt_t_min 0.867
_shelx_estimated_absorpt_t_max 0.881

loop_
_space_group_symop_operation_xyz
'x, y, z'
'-x, -y, -z'

loop_
_atom_site_label
_atom_site_type_symbol
_atom_site_fract_x
_atom_site_fract_y
_atom_site_fract_z
_atom_site_U_iso_or_equiv
_atom_site_adp_type
_atom_site_occupancy
_atom_site_site_symmetry_order
_atom_site_calc_flag
_atom_site_refinement_flags_posn
_atom_site_refinement_flags_adp
Co1 Co 0.11993(4) 0.16816(4) 0.94802(3) 0.02085(13) Uani 1 1 d . .
S1 S -0.46314(9) 0.66201(9) 0.57508(7) 0.0365(2) Uani 1 1 d . .
O1 O 0.3112(2) 0.2950(2) 0.9031(2) 0.0370(6) Uani 1 1 d . .
C1 C 0.2380(3) 0.3969(3) 0.9120(2) 0.0252(6) Uani 1 1 d . .
N1 N 0.0595(3) 0.1799(3) 0.7788(2) 0.0281(5) Uani 1 1 d . .
O1W O -0.4265(3) 0.2194(3) 0.8447(2) 0.0560(8) Uani 1 1 d . U
H1WA H -0.5217 0.2391 0.8784 0.067 Uiso 1 1 d R U
H1WB H -0.3955 0.3031 0.8058 0.067 Uiso 1 1 d R U
O2 O 0.1112(2) 0.3855(2) 0.9277(2) 0.0347(5) Uani 1 1 d . .
C2 C 0.3001(3) 0.5341(3) 0.9066(2) 0.0231(6) Uani 1 1 d . .
N2 N -0.1653(3) 0.3886(3) 0.5689(2) 0.0420(7) Uani 1 1 d . .
H2A H -0.1628 0.4035 0.4987 0.050 Uiso 1 1 calc R U
O2W O 0.1923(4) 0.6903(6) 0.6536(3) 0.1108(18) Uani 1 1 d . U
H2WA H 0.2876 0.6776 0.6666 0.133 Uiso 1 1 d R U
H2WB H 0.2714 0.7254 0.6039 0.133 Uiso 1 1 d R U
O3 O 0.2331(2) -0.0020(2) 0.94009(18) 0.0285(5) Uani 1 1 d . .
N3 N -0.6238(3) 0.9214(3) 0.3228(2) 0.0336(6) Uani 1 1 d . .
H3B H -0.5804 0.8855 0.2753 0.040 Uiso 1 1 calc R U
C3 C 0.4319(3) 0.5616(3) 0.8648(3) 0.0309(7) Uani 1 1 d . .
H3A H 0.4839 0.4934 0.8424 0.037 Uiso 1 1 calc R U
N4 N 0.1674(3) 0.1484(3) 1.1193(2) 0.0264(5) Uani 1 1 d . .
O4 O -0.0800(2) 0.1555(2) 0.9846(2) 0.0356(5) Uani 1 1 d . .
C4 C 0.4857(3) 0.6908(3) 0.8566(3) 0.0353(8) Uani 1 1 d . .
H4A H 0.5741 0.7089 0.8294 0.042 Uiso 1 1 calc R U
C5 C 0.4069(3) 0.7933(3) 0.8892(3) 0.0302(7) Uani 1 1 d . .
H5A H 0.4424 0.8803 0.8823 0.036 Uiso 1 1 calc R U
O5 O -0.2772(3) 0.4534(3) 0.7101(2) 0.0469(7) Uani 1 1 d . .
O6 O -0.6538(3) 0.9020(3) 0.5061(2) 0.0525(7) Uani 1 1 d . .
C6 C 0.2761(3) 0.7669(3) 0.9317(2) 0.0217(5) Uani 1 1 d . .
C7 C 0.2233(3) 0.6355(3) 0.9418(2) 0.0218(5) Uani 1 1 d . .
H7A H 0.1366 0.6161 0.9722 0.026 Uiso 1 1 calc R U
C8 C 0.1893(3) -0.1236(3) 0.9657(2) 0.0223(6) Uani 1 1 d . .
C9 C -0.0325(3) 0.2761(3) 0.7310(3) 0.0308(7) Uani 1 1 d . .
H9A H -0.0685 0.3378 0.7704 0.037 Uiso 1 1 calc R U
C10 C -0.0750(3) 0.2852(3) 0.6239(3) 0.0320(7) Uani 1 1 d . .
C11 C -0.0225(4) 0.1919(4) 0.5662(3) 0.0377(8) Uani 1 1 d . .
H11A H -0.0497 0.1960 0.4948 0.045 Uiso 1 1 calc R U
C12 C 0.0701(4) 0.0931(4) 0.6156(3) 0.0407(8) Uani 1 1 d . .
H12A H 0.1058 0.0290 0.5783 0.049 Uiso 1 1 calc R U
C13 C 0.1092(4) 0.0905(3) 0.7213(3) 0.0349(7) Uani 1 1 d . .
H13A H 0.1727 0.0241 0.7540 0.042 Uiso 1 1 calc R U
C14 C -0.2558(3) 0.4677(3) 0.6128(3) 0.0331(7) Uani 1 1 d . .
C15 C -0.3266(3) 0.5754(3) 0.5315(3) 0.0332(7) Uani 1 1 d . .
C16 C -0.2999(4) 0.6223(4) 0.4234(3) 0.0437(9) Uani 1 1 d . .
H16A H -0.2290 0.5882 0.3859 0.052 Uiso 1 1 calc R U
C17 C -0.3909(4) 0.7279(4) 0.3744(3) 0.0448(9) Uani 1 1 d . .
H17A H -0.3872 0.7706 0.3007 0.054 Uiso 1 1 calc R U
C18 C -0.4849(3) 0.7609(3) 0.4461(3) 0.0342(7) Uani 1 1 d . .
C19 C -0.5954(4) 0.8676(3) 0.4290(3) 0.0337(7) Uani 1 1 d . .
C20 C 0.1161(3) 0.2377(3) 1.1765(3) 0.0318(7) Uani 1 1 d . .
H20A H 0.0590 0.3090 1.1415 0.038 Uiso 1 1 calc R U
C21 C 0.1454(4) 0.2272(3) 1.2854(3) 0.0358(7) Uani 1 1 d . .
H21A H 0.1082 0.2909 1.3226 0.043 Uiso 1 1 calc R U
C22 C 0.2300(4) 0.1222(3) 1.3394(3) 0.0332(7) Uani 1 1 d . .
H22A H 0.2503 0.1139 1.4129 0.040 Uiso 1 1 calc R U
C23 C 0.2836(3) 0.0297(3) 1.2812(3) 0.0271(6) Uani 1 1 d . .
C24 C 0.2499(3) 0.0478(3) 1.1717(3) 0.0276(6) Uani 1 1 d . .
H24A H 0.2870 -0.0137 1.1325 0.033 Uiso 1 1 calc R U

loop_
_atom_site_aniso_label
_atom_site_aniso_U_11
_atom_site_aniso_U_22
_atom_site_aniso_U_33
_atom_site_aniso_U_23
_atom_site_aniso_U_13
_atom_site_aniso_U_12
Co1 0.0241(2) 0.01158(18) 0.0273(2) -0.00551(14) -0.00187(15) 0.00362(13)
S1 0.0408(5) 0.0374(5) 0.0292(4) -0.0029(3) -0.0081(4) 0.0106(4)
O1 0.0430(13) 0.0154(10) 0.0548(15) -0.0132(10) 0.0043(12) 0.0031(9)
C1 0.0380(17) 0.0131(12) 0.0250(14) -0.0051(10) -0.0032(12) 0.0030(11)
N1 0.0300(13) 0.0243(12) 0.0297(13) -0.0057(10) -0.0033(11) 0.0053(10)
O1W 0.0669(19) 0.0501(17) 0.0526(17) -0.0170(14) -0.0061(15) 0.0251(15)
O2 0.0321(12) 0.0171(10) 0.0557(15) -0.0096(10) -0.0029(11) -0.0029(9)
C2 0.0293(15) 0.0130(12) 0.0273(14) -0.0052(10) -0.0023(12) 0.0015(10)
N2 0.0449(18) 0.0512(19) 0.0272(14) -0.0039(13) -0.0098(13) 0.0170(15)
O2W 0.080(3) 0.193(5) 0.051(2) -0.014(3) -0.014(2) 0.065(3)
O3 0.0348(12) 0.0133(9) 0.0384(12) -0.0080(8) -0.0026(10) 0.0061(8)
N3 0.0383(15) 0.0318(14) 0.0304(14) -0.0071(11) -0.0059(12) 0.0112(12)
C3 0.0327(16) 0.0184(13) 0.0434(18) -0.0119(13) 0.0055(14) 0.0043(12)
N4 0.0289(13) 0.0221(12) 0.0287(13) -0.0066(10) -0.0025(10) 0.0042(10)
O4 0.0262(11) 0.0322(12) 0.0522(15) -0.0182(11) 0.0085(10) 0.0011(9)
C4 0.0285(16) 0.0257(15) 0.054(2) -0.0146(14) 0.0139(15) -0.0035(13)
C5 0.0305(16) 0.0166(13) 0.0456(18) -0.0112(12) 0.0063(14) -0.0040(12)
O5 0.0566(17) 0.0459(15) 0.0340(13) -0.0013(11) -0.0045(12) 0.0202(13)
O6 0.071(2) 0.0531(17) 0.0310(13) -0.0059(12) -0.0054(13) 0.0218(15)
C6 0.0265(14) 0.0145(12) 0.0243(13) -0.0048(10) -0.0013(11) 0.0022(10)
C7 0.0229(13) 0.0166(12) 0.0270(14) -0.0071(10) -0.0009(11) 0.0022(10)
C8 0.0278(15) 0.0153(12) 0.0246(14) -0.0066(10) -0.0066(12) 0.0044(10)
C9 0.0317(16) 0.0311(16) 0.0291(16) -0.0060(13) -0.0061(13) 0.0089(13)
C10 0.0297(16) 0.0349(17) 0.0297(16) -0.0035(13) -0.0031(13) 0.0053(13)
C11 0.044(2) 0.0427(19) 0.0279(16) -0.0101(14) -0.0051(15) 0.0054(16)
C12 0.054(2) 0.0376(19) 0.0340(18) -0.0156(15) 0.0001(16) 0.0092(16)
C13 0.0416(19) 0.0297(16) 0.0332(17) -0.0075(13) -0.0001(14) 0.0112(14)
C14 0.0323(17) 0.0314(16) 0.0341(17) -0.0036(13) -0.0088(14) 0.0045(13)
C15 0.0296(16) 0.0333(17) 0.0345(17) -0.0024(13) -0.0066(14) 0.0018(13)
C16 0.0310(18) 0.054(2) 0.040(2) 0.0017(17) 0.0008(15) 0.0087(16)
C17 0.038(2) 0.050(2) 0.0368(19) 0.0109(16) -0.0006(16) 0.0071(17)
C18 0.0340(17) 0.0320(17) 0.0331(17) 0.0015(13) -0.0098(14) 0.0005(13)
C19 0.0396(18) 0.0293(16) 0.0307(16) -0.0031(13) -0.0080(14) 0.0034(14)
C20 0.0337(17) 0.0257(15) 0.0367(17) -0.0092(13) -0.0029(14) 0.0098(13)
C21 0.0417(19) 0.0317(16) 0.0365(18) -0.0139(14) 0.0003(15) 0.0082(14)
C22 0.0408(18) 0.0325(16) 0.0269(15) -0.0080(13) -0.0024(14) 0.0021(14)
C23 0.0285(15) 0.0216(14) 0.0298(15) -0.0028(12) -0.0028(12) 0.0026(11)
C24 0.0321(16) 0.0208(13) 0.0303(15) -0.0069(11) -0.0036(13) 0.0046(12)

loop_
_atom_type_symbol
_atom_type_description
_atom_type_scat_dispersion_real
_atom_type_scat_dispersion_imag
_atom_type_scat_source
C C 0.0033 0.0016 'International Tables Vol C Tables 4.2.6.8 and 6.1.1.4'
H H 0.0000 0.0000 'International Tables Vol C Tables 4.2.6.8 and 6.1.1.4'
N N 0.0061 0.0033 'International Tables Vol C Tables 4.2.6.8 and 6.1.1.4'
O O 0.0106 0.0060 'International Tables Vol C Tables 4.2.6.8 and 6.1.1.4'
S S 0.1246 0.1234 'International Tables Vol C Tables 4.2.6.8 and 6.1.1.4'
Co Co 0.3494 0.9721 'International Tables Vol C Tables 4.2.6.8 and 6.1.1.4'

loop_
_geom_angle_atom_site_label_1
_geom_angle_atom_site_label_2
_geom_angle_atom_site_label_3
_geom_angle
_geom_angle_site_symmetry_1
_geom_angle_site_symmetry_3
O4 Co1 O3 120.69(9) . .
O4 Co1 O2 91.28(9) . .
O3 Co1 O2 147.97(9) . .
O4 Co1 N4 90.36(10) . .
O3 Co1 N4 91.79(9) . .
O2 Co1 N4 89.74(9) . .
O4 Co1 N1 86.20(10) . .
O3 Co1 N1 88.37(9) . .
O2 Co1 N1 92.21(10) . .
N4 Co1 N1 176.08(10) . .
O4 Co1 O1 150.41(9) . .
O3 Co1 O1 88.89(8) . .
O2 Co1 O1 59.13(8) . .
N4 Co1 O1 89.07(10) . .
N1 Co1 O1 94.85(10) . .
C18 S1 C15 91.29(17) . .
C1 O1 Co1 86.61(19) . .
O2 C1 O1 120.6(3) . .
O2 C1 C2 118.5(2) . .
O1 C1 C2 120.9(3) . .
C13 N1 C9 118.5(3) . .
C13 N1 Co1 121.5(2) . .
C9 N1 Co1 120.1(2) . .
C1 O2 Co1 93.25(17) . .
C7 C2 C3 119.9(3) . .
C7 C2 C1 119.1(3) . .
C3 C2 C1 120.9(3) . .
C14 N2 C10 128.3(3) . .
C8 O3 Co1 124.6(2) . .
C19 N3 C23 127.3(3) . 1_464
C4 C3 C2 120.1(3) . .
C24 N4 C20 117.5(3) . .
C24 N4 Co1 121.3(2) . .
C20 N4 Co1 121.3(2) . .
C8 O4 Co1 161.6(2) 2_557 .
C3 C4 C5 119.8(3) . .
C6 C5 C4 120.7(3) . .
C5 C6 C7 119.3(3) . .
C5 C6 C8 121.3(2) . 1_565
C7 C6 C8 119.3(3) . 1_565
C2 C7 C6 120.2(3) . .
O4 C8 O3 124.0(3) 2_557 .
O4 C8 C6 119.1(2) 2_557 1_545
O3 C8 C6 116.9(3) . 1_545
N1 C9 C10 121.6(3) . .
C11 C10 C9 118.9(3) . .
C11 C10 N2 117.7(3) . .
C9 C10 N2 123.4(3) . .
C12 C11 C10 119.3(3) . .
C11 C12 C13 119.0(3) . .
N1 C13 C12 122.7(3) . .
O5 C14 N2 123.7(3) . .
O5 C14 C15 121.9(3) . .
N2 C14 C15 114.4(3) . .
C16 C15 C14 130.2(3) . .
C16 C15 S1 111.6(3) . .
C14 C15 S1 118.2(3) . .
C15 C16 C17 112.7(3) . .
C18 C17 C16 112.8(3) . .
C17 C18 C19 130.1(3) . .
C17 C18 S1 111.6(3) . .
C19 C18 S1 118.3(3) . .
O6 C19 N3 124.3(3) . .
O6 C19 C18 121.4(3) . .
N3 C19 C18 114.3(3) . .
N4 C20 C21 122.2(3) . .
C20 C21 C22 120.1(3) . .
C21 C22 C23 118.2(3) . .
C22 C23 C24 118.2(3) . .
C22 C23 N3 125.1(3) . 1_646
C24 C23 N3 116.6(3) . 1_646
N4 C24 C23 123.8(3) . .

loop_
_geom_bond_atom_site_label_1
_geom_bond_atom_site_label_2
_geom_bond_distance
_geom_bond_site_symmetry_2
Co1 O4 1.999(2) .
Co1 O3 2.026(2) .
Co1 O2 2.132(2) .
Co1 N4 2.169(3) .
Co1 N1 2.188(3) .
Co1 O1 2.277(2) .
S1 C18 1.716(3) .
S1 C15 1.718(4) .
O1 C1 1.255(4) .
C1 O2 1.254(4) .
C1 C2 1.501(4) .
N1 C13 1.342(4) .
N1 C9 1.348(4) .
C2 C7 1.390(4) .
C2 C3 1.392(4) .
N2 C14 1.359(4) .
N2 C10 1.410(4) .
O3 C8 1.271(3) .
N3 C19 1.355(4) .
N3 C23 1.409(4) 1_464
C3 C4 1.388(4) .
N4 C24 1.335(4) .
N4 C20 1.343(4) .
O4 C8 1.241(4) 2_557
C4 C5 1.394(4) .
C5 C6 1.385(4) .
O5 C14 1.213(4) .
O6 C19 1.222(4) .
C6 C7 1.402(4) .
C6 C8 1.498(4) 1_565
C8 O4 1.241(4) 2_557
C8 C6 1.498(4) 1_545
C9 C10 1.395(4) .
C10 C11 1.382(5) .
C11 C12 1.374(5) .
C12 C13 1.379(5) .
C14 C15 1.479(4) .
C15 C16 1.357(5) .
C16 C17 1.405(5) .
C17 C18 1.359(5) .
C18 C19 1.484(5) .
C20 C21 1.381(5) .
C21 C22 1.383(5) .
C22 C23 1.384(4) .
C23 C24 1.389(4) .
C23 N3 1.409(4) 1_646
